data_7132464
loop_
_publ_author_name
'Haridas, Shyamkumar V.'
'von Delius, Max'

_publ_section_title
;
 Synthesis and supramolecular properties of
 all-<i>cis</i>-2,4,6-trifluorocyclohexane-1,3,5-triol.
;
_journal_issue 5
_journal_name_full 'Chemical communications (Cambridge, England)'
_journal_page_first 606
_journal_page_last 609
_journal_paper_doi 10.1039/d3cc05510h
_journal_volume 60
_journal_year 2024
_chemical_formula_moiety 'C15 H15 F3 O3'
_chemical_formula_sum 'C15 H15 F3 O3'
_chemical_formula_weight 300.27
_space_group_crystal_system monoclinic
_space_group_IT_number 15
_space_group_name_Hall '-C 2yc'
_space_group_name_H-M_alt 'C 1 2/c 1'
_atom_sites_solution_hydrogens geom
_atom_sites_solution_primary iterative
_audit_creation_date 2023-11-06
_audit_creation_method
;
Olex2 1.3
(compiled 2020.11.12 svn.r5f609507 for OlexSys, GUI svn.r6408)
;
_audit_update_record
;
2023-11-06 deposited with the CCDC.	2023-12-08 downloaded from the CCDC.
;
_cell_angle_alpha 90
_cell_angle_beta 92.384(3)
_cell_angle_gamma 90
_cell_formula_units_Z 8
_cell_length_a 18.1588(5)
_cell_length_b 9.2165(2)
_cell_length_c 16.7115(5)
_cell_measurement_reflns_used 6609
_cell_measurement_temperature 150.00(14)
_cell_measurement_theta_max 72.7270
_cell_measurement_theta_min 4.8540
_cell_volume 2794.43(13)
_computing_cell_refinement 'CrysAlisPro 1.171.41.123a (Rigaku OD, 2022)'
_computing_data_collection 'CrysAlisPro 1.171.41.123a (Rigaku OD, 2022)'
_computing_data_reduction 'CrysAlisPro 1.171.41.123a (Rigaku OD, 2022)'
_computing_molecular_graphics 'Olex2 1.3 (Dolomanov et al., 2009)'
_computing_publication_material 'Olex2 1.3 (Dolomanov et al., 2009)'
_computing_structure_refinement 'SHELXL 2018/3 (Sheldrick, 2015)'
_computing_structure_solution 'olex2.solve 1.3 (Bourhis et al., 2015)'
_diffrn_ambient_environment N~2~
_diffrn_ambient_temperature 150.00(14)
_diffrn_detector 'CCD plate'
_diffrn_detector_area_resol_mean 10.3385
_diffrn_detector_type Atlas
_diffrn_measured_fraction_theta_full 1.000
_diffrn_measured_fraction_theta_max 0.971
_diffrn_measurement_details
;
List of Runs (angles in degrees, time in seconds):

  # Type    Start    End  Width  t~exp~   \w     \q     \k     \f   Frames
#--------------------------------------------------------------------------
  1  \w    -87.00  -6.00   1.00    1.00    --  -43.06 125.00 -30.00   81
  2  \w    -71.00  30.00   1.00    1.00    --  -43.06  57.00 -90.00  101
  3  \w    -68.00  31.00   1.00    1.00    --  -43.06  38.00  60.00   99
  4  \w   -115.00 -15.00   1.00    1.00    --  -43.06 -57.00 120.00  100
  5  \w     33.00 134.00   1.00    4.00    --  104.94 -61.00  90.00  101
  6  \w     29.00 138.00   1.00    4.00    --  104.94 -77.00-120.00  109
  7  \w     23.00 106.00   1.00    4.00    --  104.94 -95.00-180.00   83
  8  \w     23.00 106.00   1.00    4.00    --  104.94 -95.00 -30.00   83
  9  \w    103.00 178.00   1.00    4.00    --  104.94  77.00-150.00   75
 10  \w     23.00 106.00   1.00    4.00    --  104.94 -95.00   0.00   83
 11  \w    103.00 178.00   1.00    4.00    --  104.94  77.00 -60.00   75
 12  \w     29.00 133.00   1.00    4.00    --  104.94 -30.00 150.00  104
 13  \w     32.00 131.00   1.00    4.00    --  104.94 -45.00 -30.00   99
 14  \w     23.00 106.00   1.00    4.00    --  104.94 -95.00  90.00   83
 15  \w     17.00 178.00   1.00    4.00    --  104.94   0.00-150.00  161
 16  \w   -115.00 -15.00   1.00    1.00    --  -43.06 -57.00  30.00  100
 17  \w   -115.00 -15.00   1.00    1.00    --  -43.06 -57.00-150.00  100
 18  \w   -115.00 -15.00   1.00    1.00    --  -43.06 -57.00 -60.00  100
;
_diffrn_measurement_device 'four-circle diffractometer'
_diffrn_measurement_device_type 'SuperNova, Dual, Cu at home/near, Atlas'
_diffrn_measurement_method '\w scans'
_diffrn_orient_matrix_type 'CrysAlisPro convention (1999,Acta A55,543-557)'
_diffrn_orient_matrix_UB_11 -0.0297900000
_diffrn_orient_matrix_UB_12 -0.0263691000
_diffrn_orient_matrix_UB_13 0.0837443000
_diffrn_orient_matrix_UB_21 0.0788295000
_diffrn_orient_matrix_UB_22 -0.0309141000
_diffrn_orient_matrix_UB_23 0.0332186000
_diffrn_orient_matrix_UB_31 0.0101447000
_diffrn_orient_matrix_UB_32 0.1622000000
_diffrn_orient_matrix_UB_33 0.0199329000
_diffrn_radiation_monochromator mirror
_diffrn_radiation_probe x-ray
_diffrn_radiation_type 'Cu K\a'
_diffrn_radiation_wavelength 1.54184
_diffrn_reflns_av_R_equivalents 0.0687
_diffrn_reflns_av_unetI/netI 0.0389
_diffrn_reflns_Laue_measured_fraction_full 1.000
_diffrn_reflns_Laue_measured_fraction_max 0.971
_diffrn_reflns_limit_h_max 21
_diffrn_reflns_limit_h_min -22
_diffrn_reflns_limit_k_max 11
_diffrn_reflns_limit_k_min -7
_diffrn_reflns_limit_l_max 20
_diffrn_reflns_limit_l_min -19
_diffrn_reflns_number 14602
_diffrn_reflns_point_group_measured_fraction_full 1.000
_diffrn_reflns_point_group_measured_fraction_max 0.971
_diffrn_reflns_theta_full 67.684
_diffrn_reflns_theta_max 74.495
_diffrn_reflns_theta_min 4.875
_diffrn_source 'micro-focus sealed X-ray tube'
_diffrn_source_type 'SuperNova (Cu) X-ray Source'
_exptl_absorpt_coefficient_mu 1.078
_exptl_absorpt_correction_T_max 1.000
_exptl_absorpt_correction_T_min 0.643
_exptl_absorpt_correction_type gaussian
_exptl_absorpt_process_details
;
CrysAlisPro 1.171.41.123a (Rigaku Oxford Diffraction, 2022)
Numerical absorption correction based on gaussian integration over
a multifaceted crystal model
Empirical absorption correction using spherical harmonics,
implemented in SCALE3 ABSPACK scaling algorithm.
;
_exptl_crystal_colour colourless
_exptl_crystal_colour_primary colourless
_exptl_crystal_density_diffrn 1.427
_exptl_crystal_description needle
_exptl_crystal_F_000 1248
_exptl_crystal_size_max 0.48
_exptl_crystal_size_mid 0.1
_exptl_crystal_size_min 0.07
_refine_diff_density_max 0.515
_refine_diff_density_min -0.285
_refine_diff_density_rms 0.071
_refine_ls_extinction_coef 0.00013(4)
_refine_ls_extinction_expression Fc^*^=kFc[1+0.001xFc^2^\l^3^/sin(2\q)]^-1/4^
_refine_ls_extinction_method 'SHELXL-2018/3 (Sheldrick 2018)'
_refine_ls_goodness_of_fit_ref 1.318
_refine_ls_hydrogen_treatment constr
_refine_ls_matrix_type full
_refine_ls_number_parameters 191
_refine_ls_number_reflns 2780
_refine_ls_number_restraints 0
_refine_ls_restrained_S_all 1.318
_refine_ls_R_factor_all 0.0677
_refine_ls_R_factor_gt 0.0556
_refine_ls_shift/su_max 0.000
_refine_ls_shift/su_mean 0.000
_refine_ls_structure_factor_coef Fsqd
_refine_ls_weighting_details 'w=1/[\s^2^(Fo^2^)+19.7736P] where P=(Fo^2^+2Fc^2^)/3'
_refine_ls_weighting_scheme calc
_refine_ls_wR_factor_gt 0.1737
_refine_ls_wR_factor_ref 0.1785
_reflns_Friedel_coverage 0.000
_reflns_number_gt 2277
_reflns_number_total 2780
_reflns_threshold_expression 'I > 2\s(I)'
_cod_data_source_file d3cc05510h2.cif
_cod_data_source_block svh23010_auto
_cod_depositor_comments 'Adding full bibliography for 7132462--7132465.cif.'
_cod_database_code 7132464
_shelx_shelxl_version_number 2018/3
_publ_section_exptl
;
Any special experimental details
;
_chemical_oxdiff_formula 'C15 H15 O3 F3'
_chemical_oxdiff_usercomment SVH-248
_shelx_space_group_comment
;
The symmetry employed for this shelxl refinement is uniquely defined
by the following loop, which should always be used as a source of
symmetry information in preference to the above space-group names.
They are only intended as comments.
;
_shelx_estimated_absorpt_t_max 0.928
_shelx_estimated_absorpt_t_min 0.626
_reflns_odcompleteness_completeness 99.96
_reflns_odcompleteness_iscentric 1
_reflns_odcompleteness_theta 66.97
_olex2_refinement_description
;
1.a Ternary CH refined with riding coordinates:
 C007(H007), C008(H008), C009(H009), C00A(H00A), C00B(H00B), C00C(H00C)
1.b Secondary CH2 refined with riding coordinates:
 C00D(H00D,H00E), C00F(H00F,H00G), C00I(H00H,H00I)
1.c :
 C10(H10), C11(H11), C12(H12)
;
_olex2_submission_special_instructions 'No special instructions were received'
_oxdiff_exptl_absorpt_empirical_details
;
Empirical correction (ABSPACK) includes:
- Absorption correction using spherical harmonics
- Frame scaling
;
_oxdiff_exptl_absorpt_empirical_full_max 2.235
_oxdiff_exptl_absorpt_empirical_full_min 0.450

loop_
_space_group_symop_operation_xyz
'x, y, z'
'-x, y, -z+1/2'
'x+1/2, y+1/2, z'
'-x+1/2, y+1/2, -z+1/2'
'-x, -y, -z'
'x, -y, z-1/2'
'-x+1/2, -y+1/2, -z'
'x+1/2, -y+1/2, z-1/2'

loop_
_atom_site_label
_atom_site_type_symbol
_atom_site_fract_x
_atom_site_fract_y
_atom_site_fract_z
_atom_site_U_iso_or_equiv
_atom_site_adp_type
_atom_site_occupancy
_atom_site_site_symmetry_order
_atom_site_calc_flag
_atom_site_refinement_flags_posn
_atom_site_refinement_flags_adp
_atom_site_refinement_flags_occupancy
_atom_site_disorder_assembly
_atom_site_disorder_group
F001 F 0.71877(12) 0.8645(2) 0.08647(13) 0.0266(5) Uani 1 1 d . . . . .
F002 F 0.82491(12) 0.8934(2) 0.20549(13) 0.0262(5) Uani 1 1 d . . . . .
F003 F 0.66973(12) 0.9101(2) 0.23838(13) 0.0262(5) Uani 1 1 d . . . . .
O004 O 0.76866(15) 0.8071(3) 0.34889(15) 0.0240(6) Uani 1 1 d . . . . .
O005 O 0.84662(15) 0.6992(3) 0.08096(15) 0.0259(6) Uani 1 1 d . . . . .
O006 O 0.58903(15) 0.7414(3) 0.13969(17) 0.0290(7) Uani 1 1 d . . . . .
C007 C 0.7548(2) 0.7221(4) 0.2785(2) 0.0210(8) Uani 1 1 d . . . . .
H007 H 0.755345 0.617532 0.294576 0.025 Uiso 1 1 calc R U . . .
C008 C 0.8142(2) 0.7444(4) 0.2177(2) 0.0220(8) Uani 1 1 d . . . . .
H008 H 0.861326 0.701117 0.239571 0.026 Uiso 1 1 calc R U . . .
C009 C 0.7930(2) 0.6708(4) 0.1387(2) 0.0216(8) Uani 1 1 d . . . . .
H009 H 0.792097 0.563680 0.148257 0.026 Uiso 1 1 calc R U . . .
C00A C 0.6594(2) 0.6873(4) 0.1663(2) 0.0230(8) Uani 1 1 d . . . . .
H00A H 0.655330 0.580235 0.174672 0.028 Uiso 1 1 calc R U . . .
C00B C 0.7177(2) 0.7153(4) 0.1054(2) 0.0225(8) Uani 1 1 d . . . . .
H00B H 0.705452 0.658333 0.055663 0.027 Uiso 1 1 calc R U . . .
C00C C 0.6773(2) 0.7590(4) 0.2467(2) 0.0227(8) Uani 1 1 d . . . . .
H00C H 0.641186 0.724175 0.286069 0.027 Uiso 1 1 calc R U . . .
C00D C 0.8230(2) 0.7421(5) 0.4023(2) 0.0274(9) Uani 1 1 d . . . . .
H00D H 0.870567 0.734270 0.375726 0.033 Uiso 1 1 calc R U . . .
H00E H 0.807144 0.643449 0.417379 0.033 Uiso 1 1 calc R U . . .
C00E C 0.8316(2) 0.8335(5) 0.4738(2) 0.0274(9) Uani 1 1 d . . . . .
C00F C 0.8835(2) 0.5722(5) 0.0533(2) 0.0317(10) Uani 1 1 d . . . . .
H00F H 0.900587 0.590102 -0.001353 0.038 Uiso 1 1 calc R U . . .
H00G H 0.848230 0.490215 0.050254 0.038 Uiso 1 1 calc R U . . .
C10 C 0.8396(2) 0.9077(5) 0.5313(2) 0.0342(10) Uani 1 1 d . . . . .
H10 H 0.845948 0.967263 0.577507 0.041 Uiso 1 1 calc R U . . .
C00H C 0.9467(3) 0.5326(5) 0.1062(3) 0.0353(10) Uani 1 1 d . . . . .
C00I C 0.5496(2) 0.6551(5) 0.0814(3) 0.0360(10) Uani 1 1 d . . . . .
H00H H 0.582469 0.631430 0.037429 0.043 Uiso 1 1 calc R U . . .
H00I H 0.507509 0.711713 0.058383 0.043 Uiso 1 1 calc R U . . .
C00J C 0.5219(2) 0.5193(6) 0.1159(3) 0.0404(11) Uani 1 1 d . . . . .
C11 C 0.9986(3) 0.5029(6) 0.1474(3) 0.0503(14) Uani 1 1 d . . . . .
H11 H 1.040466 0.478826 0.180718 0.060 Uiso 1 1 calc R U . . .
C12 C 0.4984(3) 0.4106(6) 0.1410(3) 0.0519(14) Uani 1 1 d . . . . .
H12 H 0.479311 0.322588 0.161256 0.062 Uiso 1 1 calc R U . . .

loop_
_atom_site_aniso_label
_atom_site_aniso_U_11
_atom_site_aniso_U_22
_atom_site_aniso_U_33
_atom_site_aniso_U_23
_atom_site_aniso_U_13
_atom_site_aniso_U_12
F001 0.0323(12) 0.0202(11) 0.0270(12) 0.0051(9) -0.0023(9) 0.0031(9)
F002 0.0297(12) 0.0227(12) 0.0262(11) -0.0006(9) 0.0014(9) -0.0045(9)
F003 0.0299(12) 0.0190(11) 0.0294(12) -0.0052(9) -0.0025(9) 0.0033(9)
O004 0.0323(14) 0.0213(14) 0.0180(12) -0.0013(10) -0.0034(11) 0.0028(11)
O005 0.0276(14) 0.0288(15) 0.0215(13) 0.0019(11) 0.0056(11) 0.0065(11)
O006 0.0231(14) 0.0289(16) 0.0345(15) -0.0072(12) -0.0068(11) 0.0027(11)
C007 0.0284(19) 0.0167(18) 0.0180(17) -0.0004(14) 0.0009(15) -0.0003(15)
C008 0.0229(18) 0.0225(19) 0.0206(18) 0.0008(14) -0.0009(14) 0.0015(14)
C009 0.0256(19) 0.0219(19) 0.0174(17) 0.0007(14) 0.0019(14) 0.0029(15)
C00A 0.0216(18) 0.0203(19) 0.0269(19) -0.0027(15) -0.0021(15) 0.0004(14)
C00B 0.0277(19) 0.0195(19) 0.0200(18) -0.0012(14) -0.0025(15) 0.0016(15)
C00C 0.0238(19) 0.021(2) 0.0235(19) -0.0014(15) 0.0033(15) -0.0010(15)
C00D 0.032(2) 0.028(2) 0.0216(19) -0.0004(16) -0.0041(16) 0.0036(17)
C00E 0.031(2) 0.029(2) 0.0222(19) 0.0031(17) -0.0019(16) -0.0006(17)
C00F 0.034(2) 0.038(2) 0.0231(19) -0.0056(17) 0.0023(17) 0.0110(19)
C10 0.041(2) 0.035(2) 0.026(2) -0.0019(18) -0.0022(18) -0.0023(19)
C00H 0.039(2) 0.035(2) 0.032(2) -0.0022(18) 0.0030(19) 0.0118(19)
C00I 0.032(2) 0.039(3) 0.037(2) -0.0058(19) -0.0091(18) -0.0025(19)
C00J 0.027(2) 0.042(3) 0.052(3) -0.007(2) -0.006(2) -0.002(2)
C11 0.050(3) 0.047(3) 0.052(3) -0.005(2) -0.010(2) 0.025(3)
C12 0.040(3) 0.049(3) 0.067(4) 0.002(3) 0.005(2) -0.013(2)

loop_
_atom_type_symbol
_atom_type_description
_atom_type_scat_dispersion_real
_atom_type_scat_dispersion_imag
_atom_type_scat_source
C C 0.0181 0.0091 'International Tables Vol C Tables 4.2.6.8 and 6.1.1.4'
H H 0.0000 0.0000 'International Tables Vol C Tables 4.2.6.8 and 6.1.1.4'
F F 0.0727 0.0534 'International Tables Vol C Tables 4.2.6.8 and 6.1.1.4'
O O 0.0492 0.0322 'International Tables Vol C Tables 4.2.6.8 and 6.1.1.4'

loop_
_exptl_crystal_face_index_h
_exptl_crystal_face_index_k
_exptl_crystal_face_index_l
_exptl_crystal_face_perp_dist
0 6 3 0.2158
0 -6 -4 0.2170
-8 0 8 0.0346
8 1 -8 0.0180
-11 0 -3 0.0396
11 0 3 0.0267
-6 0 -9 0.0415
6 0 9 0.0358
-2 3 -9 0.0942
-6 0 10 0.0299
-9 0 7 0.0230
-11 1 3 0.0478
-12 0 -1 0.0329

loop_
_geom_angle_atom_site_label_1
_geom_angle_atom_site_label_2
_geom_angle_atom_site_label_3
_geom_angle
_geom_angle_site_symmetry_1
_geom_angle_site_symmetry_3
_geom_angle_publ_flag
C007 O004 C00D 112.1(3) . . ?
C009 O005 C00F 114.2(3) . . ?
C00A O006 C00I 115.8(3) . . ?
O004 C007 H007 108.0 . . ?
O004 C007 C008 111.7(3) . . ?
O004 C007 C00C 107.1(3) . . ?
C008 C007 H007 108.0 . . ?
C00C C007 H007 108.0 . . ?
C00C C007 C008 114.0(3) . . ?
F002 C008 C007 109.6(3) . . ?
F002 C008 H008 108.7 . . ?
F002 C008 C009 110.0(3) . . ?
C007 C008 H008 108.7 . . ?
C009 C008 C007 111.0(3) . . ?
C009 C008 H008 108.7 . . ?
O005 C009 C008 110.6(3) . . ?
O005 C009 H009 107.9 . . ?
O005 C009 C00B 109.5(3) . . ?
C008 C009 H009 107.9 . . ?
C00B C009 C008 113.0(3) . . ?
C00B C009 H009 107.9 . . ?
O006 C00A H00A 108.6 . . ?
O006 C00A C00B 111.9(3) . . ?
O006 C00A C00C 106.2(3) . . ?
C00B C00A H00A 108.6 . . ?
C00B C00A C00C 112.9(3) . . ?
C00C C00A H00A 108.6 . . ?
F001 C00B C009 109.0(3) . . ?
F001 C00B C00A 109.4(3) . . ?
F001 C00B H00B 109.3 . . ?
C009 C00B C00A 110.6(3) . . ?
C009 C00B H00B 109.3 . . ?
C00A C00B H00B 109.3 . . ?
F003 C00C C007 109.9(3) . . ?
F003 C00C C00A 109.0(3) . . ?
F003 C00C H00C 108.7 . . ?
C007 C00C H00C 108.7 . . ?
C00A C00C C007 111.8(3) . . ?
C00A C00C H00C 108.7 . . ?
O004 C00D H00D 110.0 . . ?
O004 C00D H00E 110.0 . . ?
O004 C00D C00E 108.4(3) . . ?
H00D C00D H00E 108.4 . . ?
C00E C00D H00D 110.0 . . ?
C00E C00D H00E 110.0 . . ?
C10 C00E C00D 179.1(5) . . ?
O005 C00F H00F 109.2 . . ?
O005 C00F H00G 109.2 . . ?
O005 C00F C00H 111.9(3) . . ?
H00F C00F H00G 107.9 . . ?
C00H C00F H00F 109.2 . . ?
C00H C00F H00G 109.2 . . ?
C00E C10 H10 180.0 . . ?
C11 C00H C00F 178.3(6) . . ?
O006 C00I H00H 109.2 . . ?
O006 C00I H00I 109.2 . . ?
O006 C00I C00J 112.1(4) . . ?
H00H C00I H00I 107.9 . . ?
C00J C00I H00H 109.2 . . ?
C00J C00I H00I 109.2 . . ?
C12 C00J C00I 177.7(5) . . ?
C00H C11 H11 180.0 . . ?
C00J C12 H12 180.0 . . ?

loop_
_geom_bond_atom_site_label_1
_geom_bond_atom_site_label_2
_geom_bond_distance
_geom_bond_site_symmetry_2
_geom_bond_publ_flag
F001 C00B 1.411(4) . ?
F002 C008 1.403(4) . ?
F003 C00C 1.405(4) . ?
O004 C007 1.427(4) . ?
O004 C00D 1.434(4) . ?
O005 C009 1.423(4) . ?
O005 C00F 1.435(5) . ?
O006 C00A 1.425(4) . ?
O006 C00I 1.427(5) . ?
C007 H007 1.0000 . ?
C007 C008 1.526(5) . ?
C007 C00C 1.522(5) . ?
C008 H008 1.0000 . ?
C008 C009 1.520(5) . ?
C009 H009 1.0000 . ?
C009 C00B 1.511(5) . ?
C00A H00A 1.0000 . ?
C00A C00B 1.521(5) . ?
C00A C00C 1.521(5) . ?
C00B H00B 1.0000 . ?
C00C H00C 1.0000 . ?
C00D H00D 0.9900 . ?
C00D H00E 0.9900 . ?
C00D C00E 1.465(5) . ?
C00E C10 1.184(6) . ?
C00F H00F 0.9900 . ?
C00F H00G 0.9900 . ?
C00F C00H 1.466(6) . ?
C10 H10 0.9500 . ?
C00H C11 1.176(7) . ?
C00I H00H 0.9900 . ?
C00I H00I 0.9900 . ?
C00I C00J 1.475(7) . ?
C00J C12 1.174(7) . ?
C11 H11 0.9500 . ?
C12 H12 0.9500 . ?

loop_
_geom_torsion_atom_site_label_1
_geom_torsion_atom_site_label_2
_geom_torsion_atom_site_label_3
_geom_torsion_atom_site_label_4
_geom_torsion
_geom_torsion_site_symmetry_1
_geom_torsion_site_symmetry_2
_geom_torsion_site_symmetry_3
_geom_torsion_site_symmetry_4
_geom_torsion_publ_flag
F002 C008 C009 O005 55.2(4) . . . . ?
F002 C008 C009 C00B -68.0(4) . . . . ?
O004 C007 C008 F002 -50.0(4) . . . . ?
O004 C007 C008 C009 -171.7(3) . . . . ?
O004 C007 C00C F003 52.3(4) . . . . ?
O004 C007 C00C C00A 173.6(3) . . . . ?
O005 C009 C00B F001 -59.2(4) . . . . ?
O005 C009 C00B C00A -179.5(3) . . . . ?
O006 C00A C00B F001 54.1(4) . . . . ?
O006 C00A C00B C009 174.2(3) . . . . ?
O006 C00A C00C F003 -52.6(4) . . . . ?
O006 C00A C00C C007 -174.4(3) . . . . ?
C007 O004 C00D C00E -177.9(3) . . . . ?
C007 C008 C009 O005 176.6(3) . . . . ?
C007 C008 C009 C00B 53.4(4) . . . . ?
C008 C007 C00C F003 -71.7(4) . . . . ?
C008 C007 C00C C00A 49.6(4) . . . . ?
C008 C009 C00B F001 64.6(4) . . . . ?
C008 C009 C00B C00A -55.7(4) . . . . ?
C009 O005 C00F C00H -85.5(4) . . . . ?
C00A O006 C00I C00J 71.4(5) . . . . ?
C00B C00A C00C F003 70.3(4) . . . . ?
C00B C00A C00C C007 -51.5(4) . . . . ?
C00C C007 C008 F002 71.4(4) . . . . ?
C00C C007 C008 C009 -50.2(4) . . . . ?
C00C C00A C00B F001 -65.6(4) . . . . ?
C00C C00A C00B C009 54.5(4) . . . . ?
C00D O004 C007 C008 -79.6(4) . . . . ?
C00D O004 C007 C00C 155.0(3) . . . . ?
C00F O005 C009 C008 117.6(3) . . . . ?
C00F O005 C009 C00B -117.2(3) . . . . ?
C00I O006 C00A C00B 77.5(4) . . . . ?
C00I O006 C00A C00C -158.9(3) . . . . ?

loop_
_exptl_oxdiff_crystal_face_indexfrac_h
_exptl_oxdiff_crystal_face_indexfrac_k
_exptl_oxdiff_crystal_face_indexfrac_l
_exptl_oxdiff_crystal_face_x
_exptl_oxdiff_crystal_face_y
_exptl_oxdiff_crystal_face_z
0.4761 5.7067 3.1951 0.1029 -0.0328 0.9942
0.2546 -5.5789 -3.9079 -0.1877 0.0627 -0.9802
-7.7701 -0.0246 8.4494 0.9397 -0.3311 0.0856
7.9258 0.5763 -8.2599 -0.9430 0.3326 0.0092
-11.1883 0.2434 -2.9647 0.0786 -0.9880 -0.1331
11.1557 0.1156 3.0781 -0.0776 0.9781 0.1933
-5.9063 0.4604 -9.1164 -0.5996 -0.7827 -0.1670
5.8990 0.2545 9.1469 0.5836 0.7610 0.2834
-2.0089 2.6301 -9.4787 -0.8033 -0.5545 0.2173
-5.6328 0.2254 9.7281 0.9765 -0.1278 0.1733
-9.4037 0.2371 6.8846 0.8504 -0.5199 0.0803
-11.2648 1.0205 3.0444 0.5636 -0.8184 0.1119
-11.7150 0.2600 -0.6896 0.2844 -0.9544 -0.0904
